data_7017263
loop_
_publ_author_name
'Hart, John S.'
'Parsons, Simon'
'Love, Jason B.'

_publ_section_title
;
 Chlorometallate and palladium cluster complexes of wide-span diimine and
 diamine ligands.
;
_journal_issue 45
_journal_name_full 'Dalton transactions (Cambridge, England : 2003)'
_journal_page_first 12025
_journal_page_last 12027
_journal_paper_doi 10.1039/c1dt10861a
_journal_volume 40
_journal_year 2011
_chemical_formula_moiety 'C36 H52 N2'
_chemical_formula_sum 'C36 H52 N2'
_chemical_formula_weight 512.80
_chemical_name_systematic
;
?
;
_space_group_IT_number 15
_symmetry_cell_setting monoclinic
_symmetry_space_group_name_Hall '-C 2yc'
_symmetry_space_group_name_H-M 'C 1 2/c 1'
_atom_sites_solution_hydrogens geom
_atom_sites_solution_primary direct
_atom_sites_solution_secondary difmap
_audit_creation_method SHELXL-97
_cell_angle_alpha 90.00
_cell_angle_beta 109.228(14)
_cell_angle_gamma 90.00
_cell_formula_units_Z 8
_cell_length_a 23.679(3)
_cell_length_b 10.6920(10)
_cell_length_c 26.106(4)
_cell_measurement_reflns_used 4233
_cell_measurement_temperature 171(2)
_cell_measurement_theta_max 30.0679
_cell_measurement_theta_min 3.2000
_cell_volume 6240.7(15)
_computing_cell_refinement
;
CrysAlisPro, Agilent Technologies,
Version 1.171.34.46 (release 25-11-2010 CrysAlis171 .NET)
(compiled Nov 25 2010,17:55:46)
;
_computing_data_collection
;
CrysAlisPro, Agilent Technologies,
Version 1.171.34.46 (release 25-11-2010 CrysAlis171 .NET)
(compiled Nov 25 2010,17:55:46)
;
_computing_data_reduction
;
CrysAlisPro, Agilent Technologies,
Version 1.171.34.46 (release 25-11-2010 CrysAlis171 .NET)
(compiled Nov 25 2010,17:55:46)
;
_computing_structure_refinement 'SHELXL-97 (Sheldrick, 2008)'
_diffrn_ambient_temperature 171(2)
_diffrn_detector_area_resol_mean 16.1042
_diffrn_measured_fraction_theta_full 0.99
_diffrn_measured_fraction_theta_max 0.914
_diffrn_measurement_device_type 'Xcalibur, Eos'
_diffrn_measurement_method '\w scans'
_diffrn_radiation_monochromator graphite
_diffrn_radiation_source 'Enhance (Mo) X-ray Source'
_diffrn_radiation_type MoK\a
_diffrn_radiation_wavelength 0.71073
_diffrn_reflns_av_R_equivalents 0.0530
_diffrn_reflns_av_sigmaI/netI 0.0556
_diffrn_reflns_limit_h_max 33
_diffrn_reflns_limit_h_min -33
_diffrn_reflns_limit_k_max 14
_diffrn_reflns_limit_k_min -14
_diffrn_reflns_limit_l_max 36
_diffrn_reflns_limit_l_min -35
_diffrn_reflns_number 40816
_diffrn_reflns_theta_full 30.13
_diffrn_reflns_theta_max 30.13
_diffrn_reflns_theta_min 3.21
_exptl_absorpt_coefficient_mu 0.062
_exptl_absorpt_correction_T_max 1.0000
_exptl_absorpt_correction_T_min 0.33506
_exptl_absorpt_correction_type multi-scan
_exptl_absorpt_process_details
;
CrysAlisPro, Agilent Technologies,
Version 1.171.34.46 (release 25-11-2010 CrysAlis171 .NET)
(compiled Nov 25 2010,17:55:46)
Empirical absorption correction using spherical harmonics,
implemented in SCALE3 ABSPACK scaling algorithm.
;
_exptl_crystal_colour colourless
_exptl_crystal_density_diffrn 1.092
_exptl_crystal_density_method 'not measured'
_exptl_crystal_description needle
_exptl_crystal_F_000 2256
_exptl_crystal_size_max 0.2240525
_exptl_crystal_size_mid 0.0931596
_exptl_crystal_size_min 0.0146693
_refine_diff_density_max 0.308
_refine_diff_density_min -0.240
_refine_diff_density_rms 0.043
_refine_ls_extinction_method none
_refine_ls_goodness_of_fit_ref 1.011
_refine_ls_hydrogen_treatment mixed
_refine_ls_matrix_type full
_refine_ls_number_parameters 363
_refine_ls_number_reflns 8429
_refine_ls_number_restraints 0
_refine_ls_restrained_S_all 1.011
_refine_ls_R_factor_all 0.1018
_refine_ls_R_factor_gt 0.0639
_refine_ls_shift/su_max 0.056
_refine_ls_shift/su_mean 0.001
_refine_ls_structure_factor_coef Fsqd
_refine_ls_weighting_details 'calc w=1/[\s^2^(Fo^2^)+(0.0728P)^2^+3.0089P] where P=(Fo^2^+2Fc^2^)/3'
_refine_ls_weighting_scheme calc
_refine_ls_wR_factor_gt 0.1489
_refine_ls_wR_factor_ref 0.1708
_reflns_number_gt 5606
_reflns_number_total 8429
_reflns_threshold_expression >2\s(I)
_cod_data_source_file c1dt10861a.txt
_cod_data_source_block j11004c
_cod_original_cell_volume 6240.7(12)
_cod_database_code 7017263

loop_
_symmetry_equiv_pos_as_xyz
'x, y, z'
'-x, y, -z+1/2'
'x+1/2, y+1/2, z'
'-x+1/2, y+1/2, -z+1/2'
'-x, -y, -z'
'x, -y, z-1/2'
'-x+1/2, -y+1/2, -z'
'x+1/2, -y+1/2, z-1/2'

loop_
_atom_site_label
_atom_site_type_symbol
_atom_site_fract_x
_atom_site_fract_y
_atom_site_fract_z
_atom_site_U_iso_or_equiv
_atom_site_adp_type
_atom_site_occupancy
_atom_site_symmetry_multiplicity
_atom_site_calc_flag
_atom_site_refinement_flags
C1 C 0.47495(9) 0.2532(2) -0.17745(9) 0.0544(5) Uani 1 1 d .
H1A H 0.4629 0.1793 -0.1614 0.082 Uiso 1 1 calc R
H1B H 0.5118 0.2349 -0.1854 0.082 Uiso 1 1 calc R
H1C H 0.4431 0.2755 -0.2111 0.082 Uiso 1 1 calc R
C2 C 0.48593(7) 0.36228(16) -0.13765(7) 0.0343(4) Uani 1 1 d .
H2 H 0.5182 0.3369 -0.1036 0.041 Uiso 1 1 calc R
C3 C 0.50754(10) 0.4783(2) -0.16009(10) 0.0582(6) Uani 1 1 d .
H3A H 0.4761 0.5069 -0.1928 0.087 Uiso 1 1 calc R
H3B H 0.5435 0.4574 -0.1691 0.087 Uiso 1 1 calc R
H3C H 0.5169 0.5448 -0.1327 0.087 Uiso 1 1 calc R
C4 C 0.43022(7) 0.39229(15) -0.12301(7) 0.0305(3) Uani 1 1 d .
C5 C 0.37795(8) 0.42234(18) -0.16438(7) 0.0391(4) Uani 1 1 d .
H5 H 0.3775 0.4198 -0.2009 0.047 Uiso 1 1 calc R
C6 C 0.32667(8) 0.4559(2) -0.15388(8) 0.0443(5) Uani 1 1 d .
H6 H 0.2912 0.4755 -0.1828 0.053 Uiso 1 1 calc R
C7 C 0.32743(8) 0.46061(18) -0.10114(8) 0.0408(4) Uani 1 1 d .
H7 H 0.2923 0.4857 -0.0940 0.049 Uiso 1 1 calc R
C8 C 0.37826(7) 0.42974(16) -0.05776(7) 0.0327(4) Uani 1 1 d .
C9 C 0.37450(8) 0.4362(2) -0.00064(8) 0.0452(5) Uani 1 1 d .
H9 H 0.4141 0.4105 0.0255 0.054 Uiso 1 1 calc R
C10 C 0.32676(12) 0.3466(2) 0.00612(11) 0.0689(7) Uani 1 1 d .
H10A H 0.2871 0.3745 -0.0169 0.103 Uiso 1 1 calc R
H10B H 0.3285 0.3461 0.0441 0.103 Uiso 1 1 calc R
H10C H 0.3342 0.2620 -0.0046 0.103 Uiso 1 1 calc R
C11 C 0.36128(10) 0.5686(2) 0.01355(9) 0.0575(6) Uani 1 1 d .
H11A H 0.3920 0.6256 0.0096 0.086 Uiso 1 1 calc R
H11B H 0.3613 0.5708 0.0511 0.086 Uiso 1 1 calc R
H11C H 0.3220 0.5947 -0.0109 0.086 Uiso 1 1 calc R
C12 C 0.43028(7) 0.39404(14) -0.06907(6) 0.0277(3) Uani 1 1 d .
C13 C 0.49946(7) 0.22569(15) -0.02165(7) 0.0323(4) Uani 1 1 d .
H13A H 0.5433 0.2163 -0.0047 0.039 Uiso 1 1 calc R
H13B H 0.4881 0.1880 -0.0583 0.039 Uiso 1 1 calc R
C14 C 0.46893(7) 0.15358(14) 0.01172(6) 0.0286(3) Uani 1 1 d .
C15 C 0.49276(7) 0.15980(15) 0.06847(6) 0.0294(3) Uani 1 1 d .
C16 C 0.46478(7) 0.09508(15) 0.10029(6) 0.0300(3) Uani 1 1 d .
C17 C 0.41371(7) 0.02289(14) 0.07479(6) 0.0288(3) Uani 1 1 d .
C18 C 0.38871(7) 0.02006(14) 0.01807(7) 0.0295(3) Uani 1 1 d .
C19 C 0.41655(7) 0.08455(15) -0.01364(6) 0.0290(3) Uani 1 1 d .
C20 C 0.54937(8) 0.23463(17) 0.09618(8) 0.0407(4) Uani 1 1 d .
H20A H 0.5802 0.1789 0.1193 0.061 Uiso 1 1 calc R
H20B H 0.5405 0.3006 0.1185 0.061 Uiso 1 1 calc R
H20C H 0.5638 0.2725 0.0686 0.061 Uiso 1 1 calc R
C21 C 0.48971(9) 0.10680(19) 0.16141(7) 0.0439(4) Uani 1 1 d .
H21A H 0.5279 0.0622 0.1750 0.066 Uiso 1 1 calc R
H21B H 0.4614 0.0705 0.1774 0.066 Uiso 1 1 calc R
H21C H 0.4960 0.1953 0.1714 0.066 Uiso 1 1 calc R
C22 C 0.33060(8) -0.04930(18) -0.00873(8) 0.0432(4) Uani 1 1 d .
H22A H 0.3031 0.0045 -0.0362 0.065 Uiso 1 1 calc R
H22B H 0.3124 -0.0719 0.0187 0.065 Uiso 1 1 calc R
H22C H 0.3387 -0.1254 -0.0261 0.065 Uiso 1 1 calc R
C23 C 0.38954(8) 0.07961(18) -0.07470(7) 0.0398(4) Uani 1 1 d .
H23A H 0.3633 0.0064 -0.0852 0.060 Uiso 1 1 calc R
H23B H 0.4215 0.0734 -0.0907 0.060 Uiso 1 1 calc R
H23C H 0.3662 0.1558 -0.0878 0.060 Uiso 1 1 calc R
C24 C 0.38491(8) -0.05422(16) 0.10800(7) 0.0348(4) Uani 1 1 d .
H24A H 0.3705 -0.1341 0.0891 0.042 Uiso 1 1 calc R
H24B H 0.4151 -0.0739 0.1436 0.042 Uiso 1 1 calc R
C25 C 0.32999(7) 0.00423(15) 0.16963(6) 0.0271(3) Uani 1 1 d .
C26 C 0.31562(7) -0.11286(15) 0.18717(6) 0.0302(3) Uani 1 1 d .
C27 C 0.29794(8) -0.22499(16) 0.14925(7) 0.0375(4) Uani 1 1 d .
H27 H 0.2928 -0.1954 0.1116 0.045 Uiso 1 1 calc R
C28 C 0.34677(10) -0.32508(18) 0.16404(9) 0.0525(5) Uani 1 1 d .
H28A H 0.3846 -0.2882 0.1639 0.079 Uiso 1 1 calc R
H28B H 0.3354 -0.3932 0.1375 0.079 Uiso 1 1 calc R
H28C H 0.3516 -0.3580 0.2003 0.079 Uiso 1 1 calc R
C29 C 0.23866(9) -0.2829(2) 0.14890(9) 0.0564(6) Uani 1 1 d .
H29A H 0.2430 -0.3154 0.1851 0.085 Uiso 1 1 calc R
H29B H 0.2278 -0.3513 0.1225 0.085 Uiso 1 1 calc R
H29C H 0.2073 -0.2190 0.1389 0.085 Uiso 1 1 calc R
C30 C 0.31484(8) -0.12276(17) 0.23997(7) 0.0370(4) Uani 1 1 d .
H30 H 0.3072 -0.2017 0.2531 0.044 Uiso 1 1 calc R
C31 C 0.32499(8) -0.01995(18) 0.27380(7) 0.0406(4) Uani 1 1 d .
H31 H 0.3247 -0.0286 0.3099 0.049 Uiso 1 1 calc R
C32 C 0.33557(8) 0.09558(17) 0.25499(7) 0.0371(4) Uani 1 1 d .
H32 H 0.3408 0.1664 0.2781 0.045 Uiso 1 1 calc R
C33 C 0.33875(7) 0.11047(15) 0.20333(7) 0.0303(3) Uani 1 1 d .
C34 C 0.34822(8) 0.24015(16) 0.18295(7) 0.0389(4) Uani 1 1 d .
H34 H 0.3705 0.2282 0.1567 0.047 Uiso 1 1 calc R
C35 C 0.38562(12) 0.3271(2) 0.22732(10) 0.0685(7) Uani 1 1 d .
H35A H 0.3633 0.3483 0.2518 0.103 Uiso 1 1 calc R
H35B H 0.3946 0.4037 0.2109 0.103 Uiso 1 1 calc R
H35C H 0.4231 0.2854 0.2479 0.103 Uiso 1 1 calc R
C36 C 0.28819(10) 0.3002(2) 0.15161(10) 0.0572(6) Uani 1 1 d .
H36A H 0.2651 0.2431 0.1230 0.086 Uiso 1 1 calc R
H36B H 0.2951 0.3787 0.1353 0.086 Uiso 1 1 calc R
H36C H 0.2659 0.3173 0.1765 0.086 Uiso 1 1 calc R
N1 N 0.48473(6) 0.36150(13) -0.02736(6) 0.0296(3) Uani 1 1 d .
N2 N 0.33404(6) 0.01320(14) 0.11671(5) 0.0300(3) Uani 1 1 d .
H100 H 0.3351(8) 0.0962(18) 0.1079(7) 0.033(5) Uiso 1 1 d .
H101 H 0.4839(8) 0.3906(18) 0.0046(8) 0.040(5) Uiso 1 1 d .

loop_
_atom_site_aniso_label
_atom_site_aniso_U_11
_atom_site_aniso_U_22
_atom_site_aniso_U_33
_atom_site_aniso_U_23
_atom_site_aniso_U_13
_atom_site_aniso_U_12
C1 0.0460(11) 0.0646(14) 0.0574(13) -0.0092(10) 0.0232(10) 0.0128(10)
C2 0.0323(9) 0.0387(9) 0.0356(9) 0.0070(7) 0.0161(7) 0.0079(7)
C3 0.0543(13) 0.0546(13) 0.0830(16) 0.0261(11) 0.0460(12) 0.0165(10)
C4 0.0272(8) 0.0304(8) 0.0361(9) 0.0036(7) 0.0132(7) 0.0046(6)
C5 0.0354(9) 0.0492(11) 0.0325(9) 0.0047(8) 0.0110(8) 0.0084(8)
C6 0.0276(9) 0.0611(13) 0.0395(10) 0.0049(9) 0.0049(8) 0.0119(8)
C7 0.0261(9) 0.0505(11) 0.0476(11) 0.0027(8) 0.0146(8) 0.0099(7)
C8 0.0290(8) 0.0343(9) 0.0386(9) 0.0024(7) 0.0161(7) 0.0035(7)
C9 0.0371(10) 0.0647(13) 0.0387(10) 0.0077(9) 0.0193(8) 0.0141(9)
C10 0.1005(19) 0.0492(13) 0.0870(17) 0.0143(12) 0.0715(16) 0.0156(12)
C11 0.0556(13) 0.0667(14) 0.0596(13) -0.0209(11) 0.0318(11) -0.0131(11)
C12 0.0252(8) 0.0252(8) 0.0344(8) 0.0027(6) 0.0120(7) 0.0016(6)
C13 0.0285(8) 0.0330(9) 0.0389(9) 0.0068(7) 0.0157(7) 0.0068(6)
C14 0.0279(8) 0.0266(8) 0.0334(8) 0.0047(6) 0.0128(7) 0.0063(6)
C15 0.0271(8) 0.0265(8) 0.0342(8) 0.0034(6) 0.0094(7) 0.0048(6)
C16 0.0327(8) 0.0286(8) 0.0293(8) 0.0041(6) 0.0109(7) 0.0077(6)
C17 0.0314(8) 0.0250(8) 0.0341(8) 0.0018(6) 0.0162(7) 0.0050(6)
C18 0.0303(8) 0.0261(8) 0.0344(8) -0.0025(6) 0.0136(7) 0.0009(6)
C19 0.0306(8) 0.0279(8) 0.0290(8) 0.0001(6) 0.0103(7) 0.0059(6)
C20 0.0329(9) 0.0404(10) 0.0433(10) 0.0033(8) 0.0052(8) -0.0022(7)
C21 0.0492(11) 0.0485(11) 0.0313(9) 0.0036(8) 0.0094(8) 0.0015(9)
C22 0.0430(10) 0.0449(11) 0.0439(10) -0.0090(8) 0.0174(9) -0.0115(8)
C23 0.0449(10) 0.0422(10) 0.0315(9) -0.0025(7) 0.0114(8) -0.0022(8)
C24 0.0409(9) 0.0286(9) 0.0424(9) 0.0041(7) 0.0239(8) 0.0045(7)
C25 0.0245(7) 0.0299(8) 0.0276(8) 0.0018(6) 0.0094(6) 0.0029(6)
C26 0.0305(8) 0.0299(8) 0.0314(8) 0.0006(6) 0.0115(7) 0.0021(6)
C27 0.0470(10) 0.0330(9) 0.0373(9) -0.0005(7) 0.0201(8) -0.0056(7)
C28 0.0650(13) 0.0343(10) 0.0632(13) -0.0013(9) 0.0277(11) 0.0047(9)
C29 0.0581(13) 0.0541(13) 0.0631(14) -0.0131(10) 0.0283(11) -0.0220(10)
C30 0.0434(10) 0.0364(9) 0.0334(9) 0.0077(7) 0.0156(8) 0.0044(8)
C31 0.0446(10) 0.0510(11) 0.0251(8) 0.0016(7) 0.0098(8) 0.0046(8)
C32 0.0385(9) 0.0408(10) 0.0312(9) -0.0084(7) 0.0101(7) -0.0010(7)
C33 0.0265(8) 0.0313(9) 0.0326(8) -0.0022(6) 0.0088(7) 0.0008(6)
C34 0.0448(10) 0.0304(9) 0.0442(10) -0.0029(7) 0.0185(8) -0.0024(7)
C35 0.0906(18) 0.0402(12) 0.0625(15) -0.0060(10) 0.0087(13) -0.0218(12)
C36 0.0598(13) 0.0396(11) 0.0699(14) 0.0134(10) 0.0183(11) 0.0082(9)
N1 0.0279(7) 0.0302(7) 0.0310(7) 0.0025(6) 0.0101(6) 0.0048(5)
N2 0.0348(7) 0.0286(7) 0.0299(7) 0.0039(6) 0.0153(6) 0.0045(6)

loop_
_atom_type_symbol
_atom_type_description
_atom_type_scat_dispersion_real
_atom_type_scat_dispersion_imag
_atom_type_scat_source
C C 0.0033 0.0016 'International Tables Vol C Tables 4.2.6.8 and 6.1.1.4'
H H 0.0000 0.0000 'International Tables Vol C Tables 4.2.6.8 and 6.1.1.4'
N N 0.0061 0.0033 'International Tables Vol C Tables 4.2.6.8 and 6.1.1.4'

loop_
_geom_angle_atom_site_label_1
_geom_angle_atom_site_label_2
_geom_angle_atom_site_label_3
_geom_angle
C2 C1 H1A 109.5
C2 C1 H1B 109.5
H1A C1 H1B 109.5
C2 C1 H1C 109.5
H1A C1 H1C 109.5
H1B C1 H1C 109.5
C4 C2 C1 111.37(15)
C4 C2 C3 110.60(14)
C1 C2 C3 111.24(17)
C4 C2 H2 107.8
C1 C2 H2 107.8
C3 C2 H2 107.8
C2 C3 H3A 109.5
C2 C3 H3B 109.5
H3A C3 H3B 109.5
C2 C3 H3C 109.5
H3A C3 H3C 109.5
H3B C3 H3C 109.5
C5 C4 C12 118.88(14)
C5 C4 C2 118.55(15)
C12 C4 C2 122.55(14)
C6 C5 C4 121.64(16)
C6 C5 H5 119.2
C4 C5 H5 119.2
C7 C6 C5 119.22(16)
C7 C6 H6 120.4
C5 C6 H6 120.4
C6 C7 C8 121.96(16)
C6 C7 H7 119.0
C8 C7 H7 119.0
C7 C8 C12 118.28(15)
C7 C8 C9 118.12(15)
C12 C8 C9 123.60(15)
C11 C9 C8 111.28(17)
C11 C9 C10 109.51(16)
C8 C9 C10 111.52(17)
C11 C9 H9 108.1
C8 C9 H9 108.1
C10 C9 H9 108.1
C9 C10 H10A 109.5
C9 C10 H10B 109.5
H10A C10 H10B 109.5
C9 C10 H10C 109.5
H10A C10 H10C 109.5
H10B C10 H10C 109.5
C9 C11 H11A 109.5
C9 C11 H11B 109.5
H11A C11 H11B 109.5
C9 C11 H11C 109.5
H11A C11 H11C 109.5
H11B C11 H11C 109.5
C4 C12 C8 119.98(14)
C4 C12 N1 117.54(13)
C8 C12 N1 122.47(14)
N1 C13 C14 114.44(13)
N1 C13 H13A 108.7
C14 C13 H13A 108.7
N1 C13 H13B 108.7
C14 C13 H13B 108.7
H13A C13 H13B 107.6
C15 C14 C19 120.48(14)
C15 C14 C13 118.79(14)
C19 C14 C13 120.71(14)
C14 C15 C16 119.85(15)
C14 C15 C20 120.75(15)
C16 C15 C20 119.40(15)
C15 C16 C17 119.42(14)
C15 C16 C21 119.14(15)
C17 C16 C21 121.43(15)
C18 C17 C16 120.70(14)
C18 C17 C24 118.71(15)
C16 C17 C24 120.58(15)
C19 C18 C17 119.82(14)
C19 C18 C22 120.08(15)
C17 C18 C22 120.08(15)
C18 C19 C14 119.64(14)
C18 C19 C23 119.30(15)
C14 C19 C23 121.06(15)
C15 C20 H20A 109.5
C15 C20 H20B 109.5
H20A C20 H20B 109.5
C15 C20 H20C 109.5
H20A C20 H20C 109.5
H20B C20 H20C 109.5
C16 C21 H21A 109.5
C16 C21 H21B 109.5
H21A C21 H21B 109.5
C16 C21 H21C 109.5
H21A C21 H21C 109.5
H21B C21 H21C 109.5
C18 C22 H22A 109.5
C18 C22 H22B 109.5
H22A C22 H22B 109.5
C18 C22 H22C 109.5
H22A C22 H22C 109.5
H22B C22 H22C 109.5
C19 C23 H23A 109.5
C19 C23 H23B 109.5
H23A C23 H23B 109.5
C19 C23 H23C 109.5
H23A C23 H23C 109.5
H23B C23 H23C 109.5
N2 C24 C17 111.41(13)
N2 C24 H24A 109.3
C17 C24 H24A 109.3
N2 C24 H24B 109.3
C17 C24 H24B 109.3
H24A C24 H24B 108.0
C33 C25 C26 120.90(14)
C33 C25 N2 120.65(14)
C26 C25 N2 118.43(14)
C30 C26 C25 118.21(15)
C30 C26 C27 119.65(15)
C25 C26 C27 122.06(14)
C26 C27 C28 111.33(15)
C26 C27 C29 112.15(15)
C28 C27 C29 109.52(16)
C26 C27 H27 107.9
C28 C27 H27 107.9
C29 C27 H27 107.9
C27 C28 H28A 109.5
C27 C28 H28B 109.5
H28A C28 H28B 109.5
C27 C28 H28C 109.5
H28A C28 H28C 109.5
H28B C28 H28C 109.5
C27 C29 H29A 109.5
C27 C29 H29B 109.5
H29A C29 H29B 109.5
C27 C29 H29C 109.5
H29A C29 H29C 109.5
H29B C29 H29C 109.5
C31 C30 C26 121.19(16)
C31 C30 H30 119.4
C26 C30 H30 119.4
C30 C31 C32 119.86(16)
C30 C31 H31 120.1
C32 C31 H31 120.1
C31 C32 C33 121.55(16)
C31 C32 H32 119.2
C33 C32 H32 119.2
C32 C33 C25 118.11(15)
C32 C33 C34 120.32(15)
C25 C33 C34 121.49(14)
C35 C34 C33 113.89(16)
C35 C34 C36 110.86(18)
C33 C34 C36 110.50(15)
C35 C34 H34 107.1
C33 C34 H34 107.1
C36 C34 H34 107.1
C34 C35 H35A 109.5
C34 C35 H35B 109.5
H35A C35 H35B 109.5
C34 C35 H35C 109.5
H35A C35 H35C 109.5
H35B C35 H35C 109.5
C34 C36 H36A 109.5
C34 C36 H36B 109.5
H36A C36 H36B 109.5
C34 C36 H36C 109.5
H36A C36 H36C 109.5
H36B C36 H36C 109.5
C12 N1 C13 115.86(13)
C12 N1 H101 109.5(12)
C13 N1 H101 108.7(12)
C25 N2 C24 115.77(13)
C25 N2 H100 108.9(11)
C24 N2 H100 109.9(11)

loop_
_geom_bond_atom_site_label_1
_geom_bond_atom_site_label_2
_geom_bond_distance
C1 C2 1.526(3)
C1 H1A 0.9800
C1 H1B 0.9800
C1 H1C 0.9800
C2 C4 1.524(2)
C2 C3 1.530(3)
C2 H2 1.0000
C3 H3A 0.9800
C3 H3B 0.9800
C3 H3C 0.9800
C4 C5 1.386(2)
C4 C12 1.408(2)
C5 C6 1.378(2)
C5 H5 0.9500
C6 C7 1.372(3)
C6 H6 0.9500
C7 C8 1.394(2)
C7 H7 0.9500
C8 C12 1.411(2)
C8 C9 1.524(2)
C9 C11 1.522(3)
C9 C10 1.535(3)
C9 H9 1.0000
C10 H10A 0.9800
C10 H10B 0.9800
C10 H10C 0.9800
C11 H11A 0.9800
C11 H11B 0.9800
C11 H11C 0.9800
C12 N1 1.430(2)
C13 N1 1.489(2)
C13 C14 1.513(2)
C13 H13A 0.9900
C13 H13B 0.9900
C14 C15 1.403(2)
C14 C19 1.407(2)
C15 C16 1.404(2)
C15 C20 1.524(2)
C16 C17 1.404(2)
C16 C21 1.513(2)
C17 C18 1.402(2)
C17 C24 1.512(2)
C18 C19 1.398(2)
C18 C22 1.516(2)
C19 C23 1.510(2)
C20 H20A 0.9800
C20 H20B 0.9800
C20 H20C 0.9800
C21 H21A 0.9800
C21 H21B 0.9800
C21 H21C 0.9800
C22 H22A 0.9800
C22 H22B 0.9800
C22 H22C 0.9800
C23 H23A 0.9800
C23 H23B 0.9800
C23 H23C 0.9800
C24 N2 1.484(2)
C24 H24A 0.9900
C24 H24B 0.9900
C25 C33 1.410(2)
C25 C26 1.413(2)
C25 N2 1.4194(19)
C26 C30 1.388(2)
C26 C27 1.523(2)
C27 C28 1.529(3)
C27 C29 1.531(3)
C27 H27 1.0000
C28 H28A 0.9800
C28 H28B 0.9800
C28 H28C 0.9800
C29 H29A 0.9800
C29 H29B 0.9800
C29 H29C 0.9800
C30 C31 1.381(3)
C30 H30 0.9500
C31 C32 1.382(3)
C31 H31 0.9500
C32 C33 1.385(2)
C32 H32 0.9500
C33 C34 1.528(2)
C34 C35 1.522(3)
C34 C36 1.529(3)
C34 H34 1.0000
C35 H35A 0.9800
C35 H35B 0.9800
C35 H35C 0.9800
C36 H36A 0.9800
C36 H36B 0.9800
C36 H36C 0.9800
N1 H101 0.90(2)
N2 H100 0.918(19)

loop_
_geom_torsion_atom_site_label_1
_geom_torsion_atom_site_label_2
_geom_torsion_atom_site_label_3
_geom_torsion_atom_site_label_4
_geom_torsion
C1 C2 C4 C5 -57.8(2)
C3 C2 C4 C5 66.4(2)
C1 C2 C4 C12 124.00(18)
C3 C2 C4 C12 -111.77(19)
C12 C4 C5 C6 1.2(3)
C2 C4 C5 C6 -177.07(18)
C4 C5 C6 C7 0.5(3)
C5 C6 C7 C8 -1.5(3)
C6 C7 C8 C12 0.7(3)
C6 C7 C8 C9 -179.18(18)
C7 C8 C9 C11 -62.0(2)
C12 C8 C9 C11 118.10(19)
C7 C8 C9 C10 60.6(2)
C12 C8 C9 C10 -119.29(19)
C5 C4 C12 C8 -2.0(2)
C2 C4 C12 C8 176.22(15)
C5 C4 C12 N1 179.45(15)
C2 C4 C12 N1 -2.4(2)
C7 C8 C12 C4 1.0(2)
C9 C8 C12 C4 -179.09(16)
C7 C8 C12 N1 179.57(15)
C9 C8 C12 N1 -0.6(3)
N1 C13 C14 C15 -79.88(18)
N1 C13 C14 C19 98.22(18)
C19 C14 C15 C16 1.1(2)
C13 C14 C15 C16 179.16(14)
C19 C14 C15 C20 -179.85(15)
C13 C14 C15 C20 -1.7(2)
C14 C15 C16 C17 1.1(2)
C20 C15 C16 C17 -177.98(14)
C14 C15 C16 C21 -177.68(15)
C20 C15 C16 C21 3.2(2)
C15 C16 C17 C18 -3.3(2)
C21 C16 C17 C18 175.47(15)
C15 C16 C17 C24 176.16(14)
C21 C16 C17 C24 -5.1(2)
C16 C17 C18 C19 3.3(2)
C24 C17 C18 C19 -176.18(14)
C16 C17 C18 C22 -174.75(15)
C24 C17 C18 C22 5.8(2)
C17 C18 C19 C14 -1.1(2)
C22 C18 C19 C14 176.97(15)
C17 C18 C19 C23 179.34(14)
C22 C18 C19 C23 -2.6(2)
C15 C14 C19 C18 -1.1(2)
C13 C14 C19 C18 -179.14(14)
C15 C14 C19 C23 178.49(15)
C13 C14 C19 C23 0.4(2)
C18 C17 C24 N2 -84.04(18)
C16 C17 C24 N2 96.48(18)
C33 C25 C26 C30 -4.9(2)
N2 C25 C26 C30 176.62(14)
C33 C25 C26 C27 171.84(15)
N2 C25 C26 C27 -6.7(2)
C30 C26 C27 C28 -73.6(2)
C25 C26 C27 C28 109.72(18)
C30 C26 C27 C29 49.5(2)
C25 C26 C27 C29 -127.18(18)
C25 C26 C30 C31 3.1(2)
C27 C26 C30 C31 -173.71(16)
C26 C30 C31 C32 0.6(3)
C30 C31 C32 C33 -2.7(3)
C31 C32 C33 C25 0.9(2)
C31 C32 C33 C34 177.76(16)
C26 C25 C33 C32 2.9(2)
N2 C25 C33 C32 -178.60(14)
C26 C25 C33 C34 -173.90(15)
N2 C25 C33 C34 4.6(2)
C32 C33 C34 C35 31.8(2)
C25 C33 C34 C35 -151.50(19)
C32 C33 C34 C36 -93.8(2)
C25 C33 C34 C36 82.9(2)
C4 C12 N1 C13 -76.11(18)
C8 C12 N1 C13 105.33(18)
C14 C13 N1 C12 -82.99(18)
C33 C25 N2 C24 113.22(17)
C26 C25 N2 C24 -68.25(19)
C17 C24 N2 C25 -138.11(15)
